data_7249723
loop_
_publ_author_name
'Szeleszczuk, \/Lukasz'
'Bethanis, Kostas'
'Christoforides, Elias'
'Pisklak, Dariusz Maciej'

_publ_section_title
;
 Combining X-ray and NMR crystallography to explore the structural
 disorder in racemic propranolol hydrochloride
;
_journal_name_full CrystEngComm
_journal_paper_doi 10.1039/D4CE01105H
_journal_year 2025
_chemical_formula_moiety 'C16 H22 N O2, Cl'
_chemical_formula_sum 'C16 H22 Cl N O2'
_chemical_formula_weight 295.79
_chemical_name_common PropranololHCI
_space_group_crystal_system monoclinic
_space_group_IT_number 14
_space_group_name_Hall '-P 2yn'
_space_group_name_H-M_alt 'P 1 21/n 1'
_atom_sites_solution_hydrogens mixed
_atom_sites_solution_primary dual
_audit_creation_date 2023-05-12
_audit_creation_method
;
Olex2 1.3
(compiled 2020.11.12 svn.r5f609507 for OlexSys, GUI svn.r6408)
;
_audit_update_record
;
2024-10-25 deposited with the CCDC.	2024-12-16 downloaded from the CCDC.
;
_cell_angle_alpha 90
_cell_angle_beta 98.530(2)
_cell_angle_gamma 90
_cell_formula_units_Z 4
_cell_length_a 13.7680(4)
_cell_length_b 8.2450(2)
_cell_length_c 13.9478(4)
_cell_measurement_reflns_used 9973
_cell_measurement_temperature 100.(2)
_cell_measurement_theta_max 68.1263
_cell_measurement_theta_min 4.2107
_cell_volume 1565.80(7)
_computing_cell_refinement 'SAINT V8.40B (?, 2016)'
_computing_data_reduction 'SAINT V8.40B (?, 2016)'
_computing_molecular_graphics 'Olex2 1.3 (Dolomanov et al., 2009)'
_computing_publication_material 'Olex2 1.3 (Dolomanov et al., 2009)'
_computing_structure_refinement 'XL  (Sheldrick, 2008)'
_computing_structure_solution 'SHELXT 2018/2 (Sheldrick, 2018)'
_diffrn_ambient_temperature 100.00
_diffrn_measured_fraction_theta_full 0.999
_diffrn_measured_fraction_theta_max 0.999
_diffrn_measurement_device_type 'Bruker, D8-VENTURE'
_diffrn_radiation_type CuK\a
_diffrn_radiation_wavelength 1.54178
_diffrn_reflns_av_R_equivalents 0.0522
_diffrn_reflns_av_unetI/netI 0.0178
_diffrn_reflns_Laue_measured_fraction_full 0.999
_diffrn_reflns_Laue_measured_fraction_max 0.999
_diffrn_reflns_limit_h_max 16
_diffrn_reflns_limit_h_min -16
_diffrn_reflns_limit_k_max 9
_diffrn_reflns_limit_k_min -9
_diffrn_reflns_limit_l_max 16
_diffrn_reflns_limit_l_min -16
_diffrn_reflns_number 55147
_diffrn_reflns_point_group_measured_fraction_full 0.999
_diffrn_reflns_point_group_measured_fraction_max 0.999
_diffrn_reflns_theta_full 67.679
_diffrn_reflns_theta_max 68.289
_diffrn_reflns_theta_min 4.210
_diffrn_source_current 1.2
_diffrn_source_power 0.06
_diffrn_source_voltage 50.0
_exptl_absorpt_coefficient_mu 2.165
_exptl_absorpt_correction_T_max 1.0000
_exptl_absorpt_correction_T_min 0.9118
_exptl_absorpt_correction_type multi-scan
_exptl_absorpt_process_details
;
SADABS-2016/2 (Bruker,2016/2) was used for absorption correction.
wR2(int) was 0.0865 before and 0.0693 after correction.
The Ratio of minimum to maximum transmission is 0.9118.
The \l/2 correction factor is Not present.
;
_exptl_crystal_colour 'clear light colourless'
_exptl_crystal_colour_primary colourless
_exptl_crystal_density_diffrn 1.255
_exptl_crystal_description prism
_exptl_crystal_F_000 632
_exptl_crystal_size_max 0.04
_exptl_crystal_size_mid 0.03
_exptl_crystal_size_min 0.02
_refine_diff_density_max 0.182
_refine_diff_density_min -0.265
_refine_diff_density_rms 0.036
_refine_ls_extinction_method none
_refine_ls_goodness_of_fit_ref 1.061
_refine_ls_hydrogen_treatment mixed
_refine_ls_matrix_type full
_refine_ls_number_parameters 202
_refine_ls_number_reflns 2860
_refine_ls_number_restraints 1
_refine_ls_restrained_S_all 1.062
_refine_ls_R_factor_all 0.0408
_refine_ls_R_factor_gt 0.0350
_refine_ls_shift/su_max 0.000
_refine_ls_shift/su_mean 0.000
_refine_ls_structure_factor_coef Fsqd
_refine_ls_weighting_details 'w=1/[\s^2^(Fo^2^)+(0.0327P)^2^+0.7922P] where P=(Fo^2^+2Fc^2^)/3'
_refine_ls_weighting_scheme calc
_refine_ls_wR_factor_gt 0.0835
_refine_ls_wR_factor_ref 0.0871
_reflns_Friedel_coverage 0.000
_reflns_number_gt 2517
_reflns_number_total 2860
_reflns_threshold_expression 'I > 2\s(I)'
_publcif_datablock.id {5504f69c-001d-4a34-ad44-2261e71722dc}

_cod_data_source_file d4ce01105h2.cif
_cod_data_source_block cu_2023kb001_0m
_cod_database_code 7249723
_shelx_shelxl_version_number 2018/3
_shelx_space_group_comment
;
The symmetry employed for this shelxl refinement is uniquely defined
by the following loop, which should always be used as a source of
symmetry information in preference to the above space-group names.
They are only intended as comments.
;
_shelx_estimated_absorpt_t_max 0.958
_shelx_estimated_absorpt_t_min 0.918
_olex2_refinement_description
;
1. Fixed Uiso
 At 1.2 times of:
  All C(H) groups, All C(H,H) groups
 At 1.5 times of:
  All C(H,H,H) groups, All O(H) groups
2. Restrained distances
 C16-O1 \\sim C16-O1A
 with sigma of 0.02
3. Others
 Fixed Sof: H16(0.5) H16A(0.5) O1(0.5) H1C(0.5) O1A(0.5) H1AA(0.5)
4.a Ternary CH refined with riding coordinates:
 C16(H16), C16(H16A), C13(H13)
4.b Secondary CH2 refined with riding coordinates:
 C11(H11A,H11B), C12(H12A,H12B)
4.c Aromatic/amide H refined with riding coordinates:
 C8(H8), C6(H6), C9(H9), C10(H10), C1(H1), C3(H3), C2(H2)
4.d Idealised Me refined as rotating group:
 C14(H14A,H14B,H14C), C15(H15A,H15B,H15C)
4.e Idealised tetrahedral OH refined as rotating group:
 O1(H1C), O1A(H1AA)
;

loop_
_space_group_symop_operation_xyz
'x, y, z'
'-x+1/2, y+1/2, -z+1/2'
'-x, -y, -z'
'x-1/2, -y-1/2, z-1/2'

loop_
_atom_site_label
_atom_site_type_symbol
_atom_site_fract_x
_atom_site_fract_y
_atom_site_fract_z
_atom_site_U_iso_or_equiv
_atom_site_adp_type
_atom_site_occupancy
_atom_site_site_symmetry_order
_atom_site_calc_flag
_atom_site_refinement_flags_posn
_atom_site_refinement_flags_adp
_atom_site_refinement_flags_occupancy
_atom_site_disorder_assembly
_atom_site_disorder_group
Cl Cl 0.71390(3) 0.89547(5) 0.65229(3) 0.04552(14) Uani 1 1 d . . . . .
C1' C 0.66658(12) 0.47588(18) 0.28857(11) 0.0293(3) Uani 1 1 d . . . . .
C2' C 0.74410(13) 0.55976(19) 0.26276(12) 0.0342(4) Uani 1 1 d . . . . .
H2' H 0.788988 0.613374 0.310739 0.041 Uiso 1 1 calc R U . . .
C3' C 0.75728(13) 0.5665(2) 0.16428(12) 0.0381(4) Uani 1 1 d . . . . .
H3' H 0.810714 0.626651 0.146574 0.046 Uiso 1 1 calc R U . . .
C4' C 0.69534(13) 0.4889(2) 0.09454(12) 0.0374(4) Uani 1 1 d . . . . .
H4' H 0.706216 0.493536 0.028910 0.045 Uiso 1 1 calc R U . . .
C5' C 0.61424(12) 0.40067(19) 0.11956(11) 0.0332(4) Uani 1 1 d . . . . .
C6' C 0.54876(14) 0.3158(2) 0.04960(13) 0.0452(4) Uani 1 1 d . . . . .
H6' H 0.558604 0.318144 -0.016376 0.054 Uiso 1 1 calc R U . . .
C7' C 0.47160(14) 0.2305(3) 0.07508(14) 0.0520(5) Uani 1 1 d . . . . .
H7' H 0.429039 0.172755 0.027060 0.062 Uiso 1 1 calc R U . . .
C8' C 0.45478(14) 0.2277(2) 0.17203(14) 0.0452(4) Uani 1 1 d . . . . .
H8' H 0.400092 0.169982 0.188983 0.054 Uiso 1 1 calc R U . . .
C9' C 0.51656(12) 0.30751(19) 0.24186(12) 0.0340(4) Uani 1 1 d . . . . .
H9' H 0.504766 0.304541 0.307244 0.041 Uiso 1 1 calc R U . . .
C10' C 0.59816(11) 0.39474(18) 0.21773(11) 0.0292(3) Uani 1 1 d . . . . .
O1 O 0.64702(8) 0.46116(13) 0.38192(7) 0.0316(3) Uani 1 1 d . . . . .
C1 C 0.71921(12) 0.52198(19) 0.45761(11) 0.0326(4) Uani 1 1 d . . . . .
H1A H 0.725623 0.640970 0.451421 0.039 Uiso 1 1 calc R U . . .
H1B H 0.783824 0.471811 0.453661 0.039 Uiso 1 1 calc R U . . .
C2 C 0.68609(12) 0.48018(19) 0.55366(11) 0.0330(4) Uani 1 1 d D . . . .
H2A H 0.743160 0.507761 0.604096 0.040 Uiso 0.5 1 calc R U P A 1
H2B H 0.621028 0.533353 0.555019 0.040 Uiso 0.5 1 calc R U P B 2
O3 O 0.61003(17) 0.5735(3) 0.57564(17) 0.0369(5) Uani 0.5 1 d D . P C 1
H11A H 0.631422 0.664984 0.595074 0.055 Uiso 0.5 1 calc R U P C 1
O2 O 0.74912(19) 0.5421(3) 0.62552(16) 0.0393(5) Uani 0.5 1 d D . P C 2
H1BB H 0.740343 0.642663 0.628406 0.059 Uiso 0.5 1 calc R U P C 2
C3 C 0.67209(13) 0.30012(19) 0.56283(11) 0.0351(4) Uani 1 1 d . . . . .
H3A H 0.619227 0.263740 0.511358 0.042 Uiso 1 1 calc R U . . .
H3B H 0.733348 0.243957 0.552840 0.042 Uiso 1 1 calc R U . . .
N N 0.64629(11) 0.25304(17) 0.65915(10) 0.0319(3) Uani 1 1 d . . . . .
HA H 0.6620(14) 0.143(3) 0.6701(13) 0.042(5) Uiso 1 1 d . . . . .
HB H 0.6842(15) 0.313(3) 0.7053(15) 0.048(6) Uiso 1 1 d . . . . .
C1'' C 0.53983(13) 0.2689(2) 0.67185(12) 0.0382(4) Uani 1 1 d . . . . .
H13 H 0.516967 0.381344 0.653412 0.046 Uiso 1 1 calc R U . . .
C2'' C 0.53251(15) 0.2417(2) 0.77784(13) 0.0473(5) Uani 1 1 d . . . . .
H14A H 0.556297 0.132625 0.796906 0.071 Uiso 1 1 calc R U . . .
H14B H 0.463871 0.252277 0.788000 0.071 Uiso 1 1 calc R U . . .
H14C H 0.572607 0.322427 0.817258 0.071 Uiso 1 1 calc R U . . .
C3'' C 0.47790(14) 0.1486(3) 0.60691(15) 0.0518(5) Uani 1 1 d . . . . .
H15A H 0.481676 0.173810 0.538901 0.078 Uiso 1 1 calc R U . . .
H15B H 0.409453 0.155761 0.618216 0.078 Uiso 1 1 calc R U . . .
H15C H 0.502564 0.038563 0.621690 0.078 Uiso 1 1 calc R U . . .

loop_
_atom_site_aniso_label
_atom_site_aniso_U_11
_atom_site_aniso_U_22
_atom_site_aniso_U_33
_atom_site_aniso_U_23
_atom_site_aniso_U_13
_atom_site_aniso_U_12
Cl 0.0554(3) 0.0275(2) 0.0545(3) 0.00418(18) 0.0111(2) 0.00825(18)
C1' 0.0373(8) 0.0218(7) 0.0295(8) 0.0018(6) 0.0074(6) 0.0044(6)
C2' 0.0415(9) 0.0268(8) 0.0345(8) -0.0004(7) 0.0059(7) -0.0041(7)
C3' 0.0457(9) 0.0312(8) 0.0395(9) 0.0031(7) 0.0135(7) -0.0069(8)
C4' 0.0500(10) 0.0315(9) 0.0321(8) 0.0025(7) 0.0111(7) -0.0005(8)
C5' 0.0396(9) 0.0262(8) 0.0330(8) 0.0017(6) 0.0029(7) 0.0034(7)
C6' 0.0522(11) 0.0470(11) 0.0348(9) -0.0021(8) 0.0013(8) -0.0012(9)
C7' 0.0461(11) 0.0573(12) 0.0488(11) -0.0085(9) -0.0055(9) -0.0110(9)
C8' 0.0378(9) 0.0433(10) 0.0536(11) -0.0006(9) 0.0045(8) -0.0045(8)
C9' 0.0343(8) 0.0283(8) 0.0397(9) 0.0025(7) 0.0071(7) 0.0038(7)
C10' 0.0331(8) 0.0210(7) 0.0334(8) 0.0021(6) 0.0049(6) 0.0044(6)
O1 0.0358(6) 0.0315(6) 0.0280(5) 0.0011(4) 0.0060(4) -0.0010(5)
C1 0.0378(8) 0.0270(8) 0.0326(8) -0.0002(6) 0.0043(7) 0.0000(7)
C2 0.0428(9) 0.0263(8) 0.0303(8) -0.0016(6) 0.0067(7) 0.0020(7)
O3 0.0431(13) 0.0290(12) 0.0414(13) -0.0011(10) 0.0155(10) 0.0050(10)
O2 0.0591(15) 0.0229(11) 0.0313(11) -0.0010(9) -0.0087(10) 0.0000(11)
C3 0.0517(10) 0.0273(8) 0.0273(8) -0.0024(6) 0.0094(7) -0.0026(7)
N 0.0443(8) 0.0229(7) 0.0288(7) -0.0008(6) 0.0066(6) 0.0017(6)
C1'' 0.0443(10) 0.0304(9) 0.0412(9) 0.0053(7) 0.0108(7) 0.0103(7)
C2'' 0.0542(11) 0.0471(11) 0.0439(10) 0.0074(8) 0.0187(9) 0.0079(9)
C3'' 0.0399(10) 0.0549(12) 0.0586(12) 0.0005(10) 0.0001(9) 0.0036(9)

loop_
_atom_type_symbol
_atom_type_description
_atom_type_scat_dispersion_real
_atom_type_scat_dispersion_imag
_atom_type_scat_source
C C 0.0181 0.0091 'International Tables Vol C Tables 4.2.6.8 and 6.1.1.4'
H H 0.0000 0.0000 'International Tables Vol C Tables 4.2.6.8 and 6.1.1.4'
N N 0.0311 0.0180 'International Tables Vol C Tables 4.2.6.8 and 6.1.1.4'
O O 0.0492 0.0322 'International Tables Vol C Tables 4.2.6.8 and 6.1.1.4'
Cl Cl 0.3639 0.7018 'International Tables Vol C Tables 4.2.6.8 and 6.1.1.4'

loop_
_geom_angle_atom_site_label_1
_geom_angle_atom_site_label_2
_geom_angle_atom_site_label_3
_geom_angle
_geom_angle_site_symmetry_1
_geom_angle_site_symmetry_3
_geom_angle_publ_flag
C2' C1' O1 124.48(14) . . ?
C2' C1' C10' 121.13(14) . . ?
O1 C1' C10' 114.39(13) . . ?
C1' C2' C3' 119.64(16) . . ?
C1' C2' H2' 120.2 . . ?
C3' C2' H2' 120.2 . . ?
C4' C3' C2' 121.43(16) . . ?
C4' C3' H3' 119.3 . . ?
C2' C3' H3' 119.3 . . ?
C3' C4' C5' 119.99(15) . . ?
C3' C4' H4' 120.0 . . ?
C5' C4' H4' 120.0 . . ?
C6' C5' C4' 121.95(15) . . ?
C6' C5' C10' 118.32(15) . . ?
C4' C5' C10' 119.72(15) . . ?
C7' C6' C5' 121.16(17) . . ?
C7' C6' H6' 119.4 . . ?
C5' C6' H6' 119.4 . . ?
C6' C7' C8' 120.32(17) . . ?
C6' C7' H7' 119.8 . . ?
C8' C7' H7' 119.8 . . ?
C9' C8' C7' 120.33(17) . . ?
C9' C8' H8' 119.8 . . ?
C7' C8' H8' 119.8 . . ?
C8' C9' C10' 120.53(16) . . ?
C8' C9' H9' 119.7 . . ?
C10' C9' H9' 119.7 . . ?
C9' C10' C5' 119.31(15) . . ?
C9' C10' C1' 122.63(14) . . ?
C5' C10' C1' 118.06(14) . . ?
C1' O1 C1 117.17(12) . . ?
O1 C1 C2 107.78(13) . . ?
O1 C1 H1A 110.2 . . ?
C2 C1 H1A 110.2 . . ?
O1 C1 H1B 110.2 . . ?
C2 C1 H1B 110.2 . . ?
H1A C1 H1B 108.5 . . ?
O2 C2 C3 113.13(16) . . ?
O3 C2 C3 115.03(16) . . ?
O2 C2 C1 109.33(17) . . ?
O3 C2 C1 114.19(16) . . ?
C3 C2 C1 110.99(13) . . ?
O3 C2 H2A 105.2 . . ?
C3 C2 H2A 105.2 . . ?
C1 C2 H2A 105.2 . . ?
O2 C2 H2B 107.7 . . ?
C3 C2 H2B 107.7 . . ?
C1 C2 H2B 107.7 . . ?
C2 O3 H11A 109.5 . . ?
C2 O2 H1BB 109.5 . . ?
N C3 C2 112.58(13) . . ?
N C3 H3A 109.1 . . ?
C2 C3 H3A 109.1 . . ?
N C3 H3B 109.1 . . ?
C2 C3 H3B 109.1 . . ?
H3A C3 H3B 107.8 . . ?
C3 N C1'' 116.66(13) . . ?
C3 N HA 108.6(11) . . ?
C1'' N HA 105.5(12) . . ?
C3 N HB 107.9(13) . . ?
C1'' N HB 109.6(12) . . ?
HA N HB 108.3(17) . . ?
N C1'' C2'' 107.97(14) . . ?
N C1'' C3'' 110.06(14) . . ?
C2'' C1'' C3'' 111.89(16) . . ?
N C1'' H13 109.0 . . ?
C2'' C1'' H13 109.0 . . ?
C3'' C1'' H13 109.0 . . ?
C1'' C2'' H14A 109.5 . . ?
C1'' C2'' H14B 109.5 . . ?
H14A C2'' H14B 109.5 . . ?
C1'' C2'' H14C 109.5 . . ?
H14A C2'' H14C 109.5 . . ?
H14B C2'' H14C 109.5 . . ?
C1'' C3'' H15A 109.5 . . ?
C1'' C3'' H15B 109.5 . . ?
H15A C3'' H15B 109.5 . . ?
C1'' C3'' H15C 109.5 . . ?
H15A C3'' H15C 109.5 . . ?
H15B C3'' H15C 109.5 . . ?

loop_
_geom_bond_atom_site_label_1
_geom_bond_atom_site_label_2
_geom_bond_distance
_geom_bond_site_symmetry_2
_geom_bond_publ_flag
C1' C2' 1.364(2) . ?
C1' O1 1.3736(18) . ?
C1' C10' 1.427(2) . ?
C2' C3' 1.413(2) . ?
C2' H2' 0.9500 . ?
C3' C4' 1.355(2) . ?
C3' H3' 0.9500 . ?
C4' C5' 1.419(2) . ?
C4' H4' 0.9500 . ?
C5' C6' 1.412(2) . ?
C5' C10' 1.420(2) . ?
C6' C7' 1.364(3) . ?
C6' H6' 0.9500 . ?
C7' C8' 1.406(3) . ?
C7' H7' 0.9500 . ?
C8' C9' 1.363(2) . ?
C8' H8' 0.9500 . ?
C9' C10' 1.416(2) . ?
C9' H9' 0.9500 . ?
O1 C1 1.4292(18) . ?
C1 C2 1.517(2) . ?
C1 H1A 0.9900 . ?
C1 H1B 0.9900 . ?
C2 O2 1.327(3) . ?
C2 O3 1.370(3) . ?
C2 C3 1.505(2) . ?
C2 H2A 1.0000 . ?
C2 H2B 1.0000 . ?
O3 H11A 0.8400 . ?
O2 H1BB 0.8400 . ?
C3 N 1.491(2) . ?
C3 H3A 0.9900 . ?
C3 H3B 0.9900 . ?
N C1'' 1.508(2) . ?
N HA 0.94(2) . ?
N HB 0.91(2) . ?
C1'' C2'' 1.514(2) . ?
C1'' C3'' 1.517(3) . ?
C1'' H13 1.0000 . ?
C2'' H14A 0.9800 . ?
C2'' H14B 0.9800 . ?
C2'' H14C 0.9800 . ?
C3'' H15A 0.9800 . ?
C3'' H15B 0.9800 . ?
C3'' H15C 0.9800 . ?

loop_
_geom_torsion_atom_site_label_1
_geom_torsion_atom_site_label_2
_geom_torsion_atom_site_label_3
_geom_torsion_atom_site_label_4
_geom_torsion
_geom_torsion_site_symmetry_1
_geom_torsion_site_symmetry_2
_geom_torsion_site_symmetry_3
_geom_torsion_site_symmetry_4
_geom_torsion_publ_flag
O1 C1' C2' C3' 179.82(15) . . . . ?
C10' C1' C2' C3' -0.1(2) . . . . ?
C1' C2' C3' C4' -1.1(3) . . . . ?
C2' C3' C4' C5' 1.0(3) . . . . ?
C3' C4' C5' C6' -178.94(17) . . . . ?
C3' C4' C5' C10' 0.3(2) . . . . ?
C4' C5' C6' C7' 179.46(18) . . . . ?
C10' C5' C6' C7' 0.3(3) . . . . ?
C5' C6' C7' C8' 1.1(3) . . . . ?
C6' C7' C8' C9' -1.3(3) . . . . ?
C7' C8' C9' C10' 0.3(3) . . . . ?
C8' C9' C10' C5' 1.0(2) . . . . ?
C8' C9' C10' C1' -178.00(16) . . . . ?
C6' C5' C10' C9' -1.3(2) . . . . ?
C4' C5' C10' C9' 179.48(14) . . . . ?
C6' C5' C10' C1' 177.79(15) . . . . ?
C4' C5' C10' C1' -1.4(2) . . . . ?
C2' C1' C10' C9' -179.58(15) . . . . ?
O1 C1' C10' C9' 0.5(2) . . . . ?
C2' C1' C10' C5' 1.4(2) . . . . ?
O1 C1' C10' C5' -178.58(13) . . . . ?
C2' C1' O1 C1 -7.6(2) . . . . ?
C10' C1' O1 C1 172.33(13) . . . . ?
C1' O1 C1 C2 -175.34(12) . . . . ?
O1 C1 C2 O2 -176.92(15) . . . . ?
O1 C1 C2 O3 -74.40(19) . . . . ?
O1 C1 C2 C3 57.59(17) . . . . ?
O2 C2 C3 N 52.7(2) . . . . ?
O3 C2 C3 N -52.4(2) . . . . ?
C1 C2 C3 N 176.00(14) . . . . ?
C2 C3 N C1'' 82.40(18) . . . . ?
C3 N C1'' C2'' -171.02(14) . . . . ?
C3 N C1'' C3'' 66.58(18) . . . . ?
